data_1529891
loop_
_publ_author_name
'Efremov, V.A.'
'Berezina, T.A.'
'Averina, I.M.'
'Trunov, V.K.'

_publ_section_title
;
 Structure of Na5 Tb (Mo O4)4, Na5 Lu (Mo O4)4, and Na5 Lu (W O4)4
;
_journal_name_full Kristallografiya
_journal_page_first 254
_journal_page_last 261
_journal_volume 25
_journal_year 1980
_chemical_formula_sum 'Lu Na5 O16 W4'
_chemical_name_systematic 'Na5 Lu (W O4)4'
_space_group_IT_number 88
_symmetry_space_group_name_Hall '-I 4ad'
_symmetry_space_group_name_H-M 'I 41/a :2'
_cell_angle_alpha 90
_cell_angle_beta 90
_cell_angle_gamma 90
_cell_formula_units_Z 4
_cell_length_a 11.387
_cell_length_b 11.387
_cell_length_c 11.282
_cell_volume 1462.867
_citation_journal_id_ASTM KRISAJ
_cod_data_source_file Efremov_KRISAJ_1980_644.cif
_cod_data_source_block Lu1Na5O16W4
_cod_original_formula_sum 'Lu1 Na5 O16 W4'
_cod_database_code 1529891

loop_
_symmetry_equiv_pos_as_xyz
x,y,z
-y+3/4,x+1/4,z+1/4
-x+1/2,-y,z+1/2
y+3/4,-x+3/4,z+3/4
-x,-y,-z
y-3/4,-x-1/4,-z-1/4
x-1/2,y,-z-1/2
-y-3/4,x-3/4,-z-3/4
x+1/2,y+1/2,z+1/2
-y+5/4,x+3/4,z+3/4
-x+1,-y+1/2,z+1
y+5/4,-x+5/4,z+5/4
-x+1/2,-y+1/2,-z+1/2
y-1/4,-x+1/4,-z+1/4
x,y+1/2,-z
-y-1/4,x-1/4,-z-1/4

loop_
_atom_site_label
_atom_site_type_symbol
_atom_site_fract_x
_atom_site_fract_y
_atom_site_fract_z
_atom_site_occupancy
_atom_site_U_iso_or_equiv
Na2 Na+1 0.119 0.0436 0.346 1 0.0
O4 O-2 0.3227 0.3309 0.308 1 0.0
W1 W+6 0.18307 0.34167 0.38333 1 0.0
O1 O-2 0.1811 0.4651 0.4758 1 0.0
Lu1 Lu+3 0 0.25 0.125 1 0.0
O3 O-2 0.0605 0.3626 0.2858 1 0.0
Na1 Na+1 0 0.25 0.625 1 0.0
O2 O-2 0.1476 0.2196 0.4733 1 0.0
